data_7052180
loop_
_publ_author_name
'Moores, Audrey'
'Cantat, Thibault'
'Ricard, Louis'
'M\'ezailles, Nicolas'
'Le Floch, Pascal'

_publ_section_title
;
 Experimental and theoretical study of phosphinine sulfides
;
_journal_issue 8
_journal_name_full 'New Journal of Chemistry'
_journal_page_first 1493
_journal_paper_doi 10.1039/b702851b
_journal_volume 31
_journal_year 2007
_chemical_formula_moiety 'C23 H29 P Si2'
_chemical_formula_sum 'C23 H29 P Si2'
_chemical_formula_weight 392.61
_chemical_name_systematic
;
?
;
_space_group_IT_number 14
_symmetry_cell_setting monoclinic
_symmetry_space_group_name_Hall '-P 2yn'
_symmetry_space_group_name_H-M 'P 1 21/n 1'
_atom_sites_solution_hydrogens geom
_atom_sites_solution_primary direct
_atom_sites_solution_secondary difmap
_audit_creation_method SHELXL-97
_cell_angle_alpha 90.00
_cell_angle_beta 118.022(1)
_cell_angle_gamma 90.00
_cell_formula_units_Z 4
_cell_length_a 12.081(1)
_cell_length_b 17.513(1)
_cell_length_c 12.328(1)
_cell_measurement_reflns_used 251
_cell_measurement_temperature 150.0(1)
_cell_measurement_theta_max 20.0
_cell_measurement_theta_min 3.0
_cell_volume 2302.5(3)
_computing_structure_refinement 'SHELXL-97 (Sheldrick, 1997)'
_computing_structure_solution 'SHELXS-97 (Sheldrick, 1990)'
_diffrn_ambient_temperature 150.0(1)
_diffrn_measured_fraction_theta_full 0.996
_diffrn_measured_fraction_theta_max 0.996
_diffrn_measurement_device_type KappaCCD
_diffrn_measurement_method 'phi and omega scans'
_diffrn_radiation_monochromator graphite
_diffrn_radiation_source 'fine-focus sealed tube'
_diffrn_radiation_type MoK\a
_diffrn_radiation_wavelength 0.71069
_diffrn_reflns_av_R_equivalents 0.0209
_diffrn_reflns_av_sigmaI/netI 0.0432
_diffrn_reflns_limit_h_max 16
_diffrn_reflns_limit_h_min -16
_diffrn_reflns_limit_k_max 24
_diffrn_reflns_limit_k_min -20
_diffrn_reflns_limit_l_max 17
_diffrn_reflns_limit_l_min -17
_diffrn_reflns_number 11250
_diffrn_reflns_theta_full 30.01
_diffrn_reflns_theta_max 30.01
_diffrn_reflns_theta_min 3.01
_exptl_absorpt_coefficient_mu 0.228
_exptl_absorpt_correction_T_max 0.9644
_exptl_absorpt_correction_T_min 0.9558
_exptl_absorpt_correction_type multi-scan
_exptl_crystal_colour colorless
_exptl_crystal_density_diffrn 1.133
_exptl_crystal_density_method 'not measured'
_exptl_crystal_description block
_exptl_crystal_F_000 840
_exptl_crystal_size_max 0.20
_exptl_crystal_size_mid 0.20
_exptl_crystal_size_min 0.16
_refine_diff_density_max 0.389
_refine_diff_density_min -0.333
_refine_diff_density_rms 0.051
_refine_ls_extinction_method none
_refine_ls_goodness_of_fit_ref 1.076
_refine_ls_hydrogen_treatment constr
_refine_ls_matrix_type full
_refine_ls_number_parameters 241
_refine_ls_number_reflns 6684
_refine_ls_number_restraints 0
_refine_ls_restrained_S_all 1.076
_refine_ls_R_factor_all 0.0573
_refine_ls_R_factor_gt 0.0410
_refine_ls_shift/su_max 0.001
_refine_ls_shift/su_mean 0.000
_refine_ls_structure_factor_coef Fsqd
_refine_ls_weighting_details 'calc w=1/[\s^2^(Fo^2^)+(0.0620P)^2^+0.1790P] where P=(Fo^2^+2Fc^2^)/3'
_refine_ls_weighting_scheme calc
_refine_ls_wR_factor_gt 0.1117
_refine_ls_wR_factor_ref 0.1197
_reflns_number_gt 5111
_reflns_number_total 6684
_reflns_threshold_expression >2sigma(I)
_cod_data_source_file b702851b.txt
_cod_data_source_block psi2ph2
_cod_depositor_comments
;
The following automatic conversions were performed:
'_symmetry_cell_setting' value 'Monoclinic' changed to 'monoclinic'
according to '/home/saulius/struct/CIF-dictionaries/cif_core.dic'
dictionary named 'cif_core.dic' version 2.4.1 from 2010-06-29.

Automatic conversion script
Id: cif_fix_enum 1527 2010-12-29 10:47:43Z saulius 
;
_cod_original_sg_symbol_H-M 'P21/n '
_cod_database_code 7052180

loop_
_symmetry_equiv_pos_as_xyz
'x, y, z'
'-x+1/2, y+1/2, -z+1/2'
'-x, -y, -z'
'x-1/2, -y-1/2, z-1/2'

loop_
_atom_site_label
_atom_site_type_symbol
_atom_site_fract_x
_atom_site_fract_y
_atom_site_fract_z
_atom_site_U_iso_or_equiv
_atom_site_adp_type
_atom_site_occupancy
_atom_site_symmetry_multiplicity
_atom_site_calc_flag
_atom_site_refinement_flags
_atom_site_disorder_assembly
_atom_site_disorder_group
P1 P 0.55850(3) 0.169090(18) 0.12275(3) 0.02654(10) Uani 1 1 d . . .
Si1 Si 0.30235(3) 0.21143(2) 0.10274(3) 0.02626(10) Uani 1 1 d . . .
Si2 Si 0.83034(4) 0.14467(2) 0.17062(4) 0.02722(10) Uani 1 1 d . . .
C1 C 0.46066(12) 0.24246(7) 0.12216(12) 0.0238(3) Uani 1 1 d . . .
C2 C 0.50187(12) 0.31894(7) 0.13996(12) 0.0243(3) Uani 1 1 d . . .
C3 C 0.61893(13) 0.34103(7) 0.15444(12) 0.0262(3) Uani 1 1 d . . .
H3 H 0.6376 0.3941 0.1643 0.031 Uiso 1 1 calc R . .
C4 C 0.71143(12) 0.29255(7) 0.15580(11) 0.0241(3) Uani 1 1 d . . .
C5 C 0.69750(12) 0.21254(7) 0.14485(11) 0.0244(3) Uani 1 1 d . . .
C6 C 0.28534(17) 0.10609(9) 0.07787(18) 0.0475(4) Uani 1 1 d . . .
H6A H 0.2037 0.0898 0.0686 0.071 Uiso 1 1 calc R . .
H6B H 0.3523 0.0800 0.1486 0.071 Uiso 1 1 calc R . .
H6C H 0.2910 0.0931 0.0033 0.071 Uiso 1 1 calc R . .
C7 C 0.28730(16) 0.23162(10) 0.24348(14) 0.0433(4) Uani 1 1 d . . .
H7A H 0.2835 0.2869 0.2533 0.065 Uiso 1 1 calc R . .
H7B H 0.3600 0.2106 0.3154 0.065 Uiso 1 1 calc R . .
H7C H 0.2105 0.2079 0.2359 0.065 Uiso 1 1 calc R . .
C8 C 0.17180(15) 0.25745(10) -0.03317(16) 0.0457(4) Uani 1 1 d . . .
H8A H 0.0917 0.2360 -0.0459 0.068 Uiso 1 1 calc R . .
H8B H 0.1823 0.2481 -0.1062 0.068 Uiso 1 1 calc R . .
H8C H 0.1726 0.3126 -0.0191 0.068 Uiso 1 1 calc R . .
C9 C 0.42193(13) 0.38379(7) 0.14280(13) 0.0267(3) Uani 1 1 d . . .
C10 C 0.42929(15) 0.40953(8) 0.25178(14) 0.0359(3) Uani 1 1 d . . .
H10 H 0.4812 0.3834 0.3261 0.043 Uiso 1 1 calc R . .
C11 C 0.36172(15) 0.47314(9) 0.25408(16) 0.0408(4) Uani 1 1 d . . .
H11 H 0.3678 0.4902 0.3298 0.049 Uiso 1 1 calc R . .
C12 C 0.28619(16) 0.51150(8) 0.14731(18) 0.0423(4) Uani 1 1 d . . .
H12 H 0.2399 0.5549 0.1490 0.051 Uiso 1 1 calc R . .
C13 C 0.2782(2) 0.48686(11) 0.03919(19) 0.0584(5) Uani 1 1 d . . .
H13 H 0.2262 0.5132 -0.0349 0.070 Uiso 1 1 calc R . .
C14 C 0.34592(19) 0.42322(10) 0.03654(16) 0.0512(5) Uani 1 1 d . . .
H14 H 0.3397 0.4067 -0.0395 0.061 Uiso 1 1 calc R . .
C15 C 0.82741(12) 0.33137(7) 0.17058(12) 0.0259(3) Uani 1 1 d . . .
C16 C 0.86401(14) 0.32791(8) 0.07947(15) 0.0336(3) Uani 1 1 d . . .
H16 H 0.8157 0.2993 0.0068 0.040 Uiso 1 1 calc R . .
C17 C 0.97095(17) 0.36610(9) 0.09419(18) 0.0457(4) Uani 1 1 d . . .
H17 H 0.9959 0.3633 0.0318 0.055 Uiso 1 1 calc R . .
C18 C 1.04098(16) 0.40805(10) 0.1989(2) 0.0530(5) Uani 1 1 d . . .
H18 H 1.1145 0.4337 0.2090 0.064 Uiso 1 1 calc R . .
C19 C 1.00446(16) 0.41277(10) 0.28908(18) 0.0489(4) Uani 1 1 d . . .
H19 H 1.0525 0.4421 0.3610 0.059 Uiso 1 1 calc R . .
C20 C 0.89815(14) 0.37502(8) 0.27528(14) 0.0360(3) Uani 1 1 d . . .
H20 H 0.8731 0.3788 0.3375 0.043 Uiso 1 1 calc R . .
C21 C 0.78400(16) 0.04667(8) 0.19502(15) 0.0388(4) Uani 1 1 d . . .
H21A H 0.7099 0.0299 0.1203 0.058 Uiso 1 1 calc R . .
H21B H 0.7645 0.0477 0.2637 0.058 Uiso 1 1 calc R . .
H21C H 0.8533 0.0111 0.2138 0.058 Uiso 1 1 calc R . .
C22 C 0.86237(16) 0.13613(9) 0.03662(15) 0.0396(4) Uani 1 1 d . . .
H22A H 0.9114 0.1803 0.0349 0.059 Uiso 1 1 calc R . .
H22B H 0.7828 0.1345 -0.0397 0.059 Uiso 1 1 calc R . .
H22C H 0.9097 0.0892 0.0444 0.059 Uiso 1 1 calc R . .
C23 C 0.97628(14) 0.17412(9) 0.31036(14) 0.0374(3) Uani 1 1 d . . .
H23A H 1.0349 0.1311 0.3397 0.056 Uiso 1 1 calc R . .
H23B H 0.9553 0.1897 0.3748 0.056 Uiso 1 1 calc R . .
H23C H 1.0152 0.2170 0.2899 0.056 Uiso 1 1 calc R . .

loop_
_atom_site_aniso_label
_atom_site_aniso_U_11
_atom_site_aniso_U_22
_atom_site_aniso_U_33
_atom_site_aniso_U_23
_atom_site_aniso_U_13
_atom_site_aniso_U_12
P1 0.02814(19) 0.02031(17) 0.0335(2) -0.00221(12) 0.01641(16) -0.00031(13)
Si1 0.0251(2) 0.02676(19) 0.02799(19) -0.00272(13) 0.01336(16) -0.00267(14)
Si2 0.0307(2) 0.02373(18) 0.0302(2) 0.00219(13) 0.01671(17) 0.00590(14)
C1 0.0249(6) 0.0236(6) 0.0233(6) -0.0002(4) 0.0117(5) 0.0001(5)
C2 0.0256(6) 0.0222(6) 0.0257(6) 0.0009(5) 0.0125(5) 0.0032(5)
C3 0.0289(7) 0.0200(6) 0.0303(7) -0.0009(5) 0.0143(6) -0.0009(5)
C4 0.0242(6) 0.0255(6) 0.0239(6) -0.0002(5) 0.0123(5) -0.0001(5)
C5 0.0267(7) 0.0242(6) 0.0231(6) 0.0002(4) 0.0123(5) 0.0012(5)
C6 0.0444(10) 0.0325(8) 0.0729(12) -0.0099(8) 0.0337(9) -0.0110(7)
C7 0.0411(9) 0.0579(10) 0.0378(8) -0.0067(7) 0.0241(7) -0.0101(8)
C8 0.0316(8) 0.0584(10) 0.0395(9) 0.0029(7) 0.0106(7) 0.0032(7)
C9 0.0258(6) 0.0207(6) 0.0359(7) 0.0004(5) 0.0164(6) 0.0006(5)
C10 0.0354(8) 0.0345(7) 0.0379(8) -0.0031(6) 0.0171(7) 0.0055(6)
C11 0.0436(9) 0.0336(8) 0.0523(10) -0.0086(7) 0.0285(8) 0.0016(7)
C12 0.0432(9) 0.0253(7) 0.0721(11) 0.0060(7) 0.0384(9) 0.0078(6)
C13 0.0759(14) 0.0489(10) 0.0591(12) 0.0229(8) 0.0389(11) 0.0365(10)
C14 0.0704(12) 0.0470(9) 0.0407(9) 0.0129(7) 0.0300(9) 0.0302(9)
C15 0.0236(6) 0.0216(6) 0.0331(7) 0.0035(5) 0.0137(6) 0.0024(5)
C16 0.0361(8) 0.0286(7) 0.0427(8) 0.0057(6) 0.0240(7) 0.0057(6)
C17 0.0433(9) 0.0412(9) 0.0692(12) 0.0139(8) 0.0401(9) 0.0099(7)
C18 0.0309(8) 0.0469(10) 0.0838(14) 0.0086(9) 0.0292(9) -0.0032(7)
C19 0.0331(9) 0.0428(9) 0.0621(12) -0.0052(8) 0.0152(8) -0.0102(7)
C20 0.0320(8) 0.0336(7) 0.0400(8) -0.0020(6) 0.0151(7) -0.0030(6)
C21 0.0505(10) 0.0238(7) 0.0481(9) 0.0037(6) 0.0282(8) 0.0077(6)
C22 0.0485(9) 0.0382(8) 0.0430(9) 0.0004(6) 0.0304(8) 0.0090(7)
C23 0.0333(8) 0.0381(8) 0.0374(8) 0.0048(6) 0.0137(7) 0.0083(6)

loop_
_atom_type_symbol
_atom_type_description
_atom_type_scat_dispersion_real
_atom_type_scat_dispersion_imag
_atom_type_scat_source
C C 0.0033 0.0016 'International Tables Vol C Tables 4.2.6.8 and 6.1.1.4'
H H 0.0000 0.0000 'International Tables Vol C Tables 4.2.6.8 and 6.1.1.4'
Si Si 0.0817 0.0704 'International Tables Vol C Tables 4.2.6.8 and 6.1.1.4'
P P 0.1023 0.0942 'International Tables Vol C Tables 4.2.6.8 and 6.1.1.4'

loop_
_geom_angle_atom_site_label_1
_geom_angle_atom_site_label_2
_geom_angle_atom_site_label_3
_geom_angle
_geom_angle_site_symmetry_1
_geom_angle_site_symmetry_3
_geom_angle_publ_flag
C1 P1 C5 106.27(6) . . ?
C8 Si1 C7 110.15(8) . . ?
C8 Si1 C6 107.40(8) . . ?
C7 Si1 C6 106.84(8) . . ?
C8 Si1 C1 111.61(7) . . ?
C7 Si1 C1 111.29(7) . . ?
C6 Si1 C1 109.36(7) . . ?
C23 Si2 C22 109.82(8) . . ?
C23 Si2 C21 109.20(7) . . ?
C22 Si2 C21 105.66(7) . . ?
C23 Si2 C5 109.79(6) . . ?
C22 Si2 C5 114.27(6) . . ?
C21 Si2 C5 107.91(6) . . ?
C2 C1 P1 120.69(10) . . ?
C2 C1 Si1 123.68(10) . . ?
P1 C1 Si1 115.58(7) . . ?
C3 C2 C1 123.10(12) . . ?
C3 C2 C9 114.32(11) . . ?
C1 C2 C9 122.57(12) . . ?
C2 C3 C4 126.18(12) . . ?
C3 C4 C5 122.94(12) . . ?
C3 C4 C15 115.16(11) . . ?
C5 C4 C15 121.90(12) . . ?
C4 C5 P1 120.75(10) . . ?
C4 C5 Si2 123.52(10) . . ?
P1 C5 Si2 115.38(7) . . ?
C10 C9 C14 118.06(13) . . ?
C10 C9 C2 121.45(12) . . ?
C14 C9 C2 120.30(13) . . ?
C9 C10 C11 120.81(14) . . ?
C12 C11 C10 120.31(15) . . ?
C13 C12 C11 119.53(14) . . ?
C12 C13 C14 120.33(16) . . ?
C9 C14 C13 120.96(16) . . ?
C16 C15 C20 118.89(13) . . ?
C16 C15 C4 121.33(12) . . ?
C20 C15 C4 119.71(13) . . ?
C15 C16 C17 120.24(15) . . ?
C18 C17 C16 120.23(17) . . ?
C17 C18 C19 119.99(16) . . ?
C18 C19 C20 120.23(16) . . ?
C19 C20 C15 120.41(15) . . ?

loop_
_geom_bond_atom_site_label_1
_geom_bond_atom_site_label_2
_geom_bond_distance
_geom_bond_site_symmetry_2
_geom_bond_publ_flag
P1 C1 1.7436(13) . ?
P1 C5 1.7445(14) . ?
Si1 C8 1.8605(16) . ?
Si1 C7 1.8614(16) . ?
Si1 C6 1.8655(16) . ?
Si1 C1 1.8922(14) . ?
Si2 C23 1.8677(16) . ?
Si2 C22 1.8713(16) . ?
Si2 C21 1.8729(15) . ?
Si2 C5 1.9000(13) . ?
C1 C2 1.4097(17) . ?
C2 C3 1.3943(19) . ?
C2 C9 1.5018(18) . ?
C3 C4 1.3973(18) . ?
C4 C5 1.4101(17) . ?
C4 C15 1.4896(18) . ?
C9 C10 1.380(2) . ?
C9 C14 1.381(2) . ?
C10 C11 1.389(2) . ?
C11 C12 1.374(2) . ?
C12 C13 1.361(3) . ?
C13 C14 1.392(2) . ?
C15 C16 1.388(2) . ?
C15 C20 1.3944(19) . ?
C16 C17 1.389(2) . ?
C17 C18 1.377(3) . ?
C18 C19 1.377(3) . ?
C19 C20 1.382(2) . ?

loop_
_cod_related_entry_id
_cod_related_entry_database
_cod_related_entry_code
1 ChemSpider 21141601
